data_7716243
loop_
_publ_author_name
'Sundaresan, Sriram'
'Eppelsheimer, Julian'
'Gera, Esha'
'Wiener, Lukas'
'Carrella, Luca M.'
'Vignesh, Kuduva R.'
'Rentschler, Eva'

_publ_section_title
;
 A combined theoretical and experimental approach to determine the right
 choice of co-ligand to impart spin crossover in Fe(II) complexes based on
 1,3,4-oxadiazole ligands.
;
_journal_issue 24
_journal_name_full 'Dalton transactions (Cambridge, England : 2003)'
_journal_page_first 10303
_journal_page_last 10317
_journal_paper_doi 10.1039/d4dt01141d
_journal_volume 53
_journal_year 2024
_chemical_formula_moiety 'C22 H24 B2 Fe N8 O, C2 H3 N'
_chemical_formula_sum 'C24 H27 B2 Fe N9 O'
_chemical_formula_weight 535.01
_space_group_crystal_system monoclinic
_space_group_IT_number 15
_space_group_name_Hall '-C 2yc'
_space_group_name_H-M_alt 'C 1 2/c 1'
_atom_sites_solution_hydrogens geom
_atom_sites_solution_primary dual
_audit_creation_date 2024-04-16
_audit_creation_method
;
Olex2 1.5
(compiled 2024.02.16 svn.r378c4104 for OlexSys, GUI svn.r6928)
;
_audit_update_record
;
2024-04-16 deposited with the CCDC.	2024-05-30 downloaded from the CCDC.
;
_cell_angle_alpha 90
_cell_angle_beta 91.577(3)
_cell_angle_gamma 90
_cell_formula_units_Z 8
_cell_length_a 24.0862(11)
_cell_length_b 10.9735(4)
_cell_length_c 20.5959(8)
_cell_measurement_reflns_used 41267
_cell_measurement_temperature 173
_cell_measurement_theta_max 30.55
_cell_measurement_theta_min 1.98
_cell_volume 5441.6(4)
_computing_cell_refinement
;
X-Area Recipe 1.36.0.0 (STOE, 2020)
;
_computing_data_collection
;
X-Area Pilatus3_SV 1.31.170.0 (STOE, 2020)
;
_computing_data_reduction
;
X-Area Integrate 1.78.3.0 (STOE, 2020)
X-Area LANA 1.83.8.0 (STOE, 2020)
;
_computing_molecular_graphics 'Olex2 1.5 (Dolomanov et al., 2009)'
_computing_publication_material 'Olex2 1.5 (Dolomanov et al., 2009)'
_computing_structure_refinement 'SHELXL 2018/3 (Sheldrick, 2015)'
_computing_structure_solution 'SHELXT  (Sheldrick, 2015)'
_diffrn_ambient_temperature 173
_diffrn_detector_area_resol_mean 5.81
_diffrn_detector_type 'DECTRIS PILATUS 100K'
_diffrn_measured_fraction_theta_full 0.979
_diffrn_measured_fraction_theta_max 0.891
_diffrn_measurement_details
;
 3112 frames, detector distance = 60 mm
;
_diffrn_measurement_device 'Eulerian 4-circle diffractometer'
_diffrn_measurement_device_type 'STOE STADIVARI'
_diffrn_measurement_method 'rotation method, \w scans'
_diffrn_radiation_type MoK\a
_diffrn_radiation_wavelength 0.71073
_diffrn_reflns_av_unetI/netI 0.0360
_diffrn_reflns_Laue_measured_fraction_full 0.979
_diffrn_reflns_Laue_measured_fraction_max 0.891
_diffrn_reflns_limit_h_max 34
_diffrn_reflns_limit_h_min -34
_diffrn_reflns_limit_k_max 15
_diffrn_reflns_limit_k_min -15
_diffrn_reflns_limit_l_max 29
_diffrn_reflns_limit_l_min -28
_diffrn_reflns_number 51502
_diffrn_reflns_point_group_measured_fraction_full 0.979
_diffrn_reflns_point_group_measured_fraction_max 0.891
_diffrn_reflns_theta_full 25.242
_diffrn_reflns_theta_max 30.760
_diffrn_reflns_theta_min 1.978
_exptl_absorpt_coefficient_mu 0.589
_exptl_absorpt_correction_T_max 0.9486
_exptl_absorpt_correction_T_min 0.8295
_exptl_absorpt_correction_type multi-scan
_exptl_absorpt_process_details
;
STOE LANA, absorption correction by scaling of reflection intensities.
J. Koziskova, F. Hahn, J. Richter, J. Kozisek, "Comparison of different
absorption corrections on the model structure of tetrakis(\m~2~-acetato)-
diaqua-di-copper(II)", Acta Chimica Slovaca, vol. 9, no. 2, 2016, pp. 136 - 140.
Afterwards a spherical absorption correction was performed within STOE LANA.
;
_exptl_crystal_colour yellow
_exptl_crystal_colour_primary yellow
_exptl_crystal_density_diffrn 1.306
_exptl_crystal_density_method 'not measured'
_exptl_crystal_description block
_exptl_crystal_F_000 2224
_exptl_crystal_size_max 0.13
_exptl_crystal_size_mid 0.097
_exptl_crystal_size_min 0.08
_exptl_crystal_size_rad 0.060
_refine_diff_density_max 0.794
_refine_diff_density_min -0.848
_refine_diff_density_rms 0.084
_refine_ls_extinction_method none
_refine_ls_goodness_of_fit_ref 1.034
_refine_ls_hydrogen_treatment constr
_refine_ls_matrix_type full
_refine_ls_number_parameters 338
_refine_ls_number_reflns 51502
_refine_ls_number_restraints 0
_refine_ls_restrained_S_all 1.034
_refine_ls_R_factor_all 0.0917
_refine_ls_R_factor_gt 0.0626
_refine_ls_shift/su_max 0.001
_refine_ls_shift/su_mean 0.000
_refine_ls_structure_factor_coef Fsqd
_refine_ls_weighting_details 'w=1/[\s^2^(Fo^2^)+(0.1124P)^2^+5.5318P] where P=(Fo^2^+2Fc^2^)/3'
_refine_ls_weighting_scheme calc
_refine_ls_wR_factor_gt 0.1668
_refine_ls_wR_factor_ref 0.1924
_reflns_Friedel_coverage 0.000
_reflns_number_gt 36881
_reflns_number_total 51502
_reflns_threshold_expression 'I > 2\s(I)'
_cod_data_source_file d4dt01141d2.cif
_cod_data_source_block je-231-2
_cod_depositor_comments 'Adding full bibliography for 7716239--7716246.cif.'
_cod_database_code 7716243
_shelx_shelxl_version_number 2018/3
_shelx_space_group_comment
;
The symmetry employed for this shelxl refinement is uniquely defined
by the following loop, which should always be used as a source of
symmetry information in preference to the above space-group names.
They are only intended as comments.
;
_olex2_refinement_description
;
1. Twinned data refinement
 Scales: 0.4677(15)
 0.5323(15)
2. Fixed Uiso
 At 1.2 times of:
  All C(H) groups, All C(H,H) groups
 At 1.5 times of:
  All B(H,H,H) groups, All C(H,H,H) groups
3.a Secondary CH2 refined with riding coordinates:
 C9(H9A,H9B), C10(H10A,H10B), C8(H8A,H8B)
3.b Aromatic/amide H refined with riding coordinates:
 C12(H12), C15(H15), C20(H20), C7(H7), C14(H14), C13(H13), C19(H19), C17(H17),
 C6(H6), C18(H18), C4(H4), C5(H5)
3.c Idealised Me refined as rotating group:
 B1(H1A,H1B,H1C), B2(H2A,H2B,H2C), C24(H24A,H24B,H24C)
;
_olex2_submission_special_instructions 'No special instructions were received'

loop_
_space_group_symop_operation_xyz
'x, y, z'
'-x, y, -z+1/2'
'x+1/2, y+1/2, z'
'-x+1/2, y+1/2, -z+1/2'
'-x, -y, -z'
'x, -y, z-1/2'
'-x+1/2, -y+1/2, -z'
'x+1/2, -y+1/2, z-1/2'

loop_
_atom_site_label
_atom_site_type_symbol
_atom_site_fract_x
_atom_site_fract_y
_atom_site_fract_z
_atom_site_U_iso_or_equiv
_atom_site_adp_type
_atom_site_occupancy
_atom_site_site_symmetry_order
_atom_site_calc_flag
_atom_site_refinement_flags_posn
_atom_site_refinement_flags_adp
_atom_site_refinement_flags_occupancy
_atom_site_disorder_assembly
_atom_site_disorder_group
Fe1 Fe 0.24084(2) 0.37364(4) 0.37325(2) 0.02520(15) Uani 1 1 d . . . . .
O1 O 0.36595(9) 0.5809(2) 0.46970(10) 0.0290(5) Uani 1 1 d . . . . .
N1 N 0.30979(11) 0.4334(3) 0.43930(11) 0.0279(6) Uani 1 1 d . . . . .
N2 N 0.34895(11) 0.3841(3) 0.48373(12) 0.0298(6) Uani 1 1 d . . . . .
N4 N 0.25134(11) 0.5741(3) 0.34692(12) 0.0281(6) Uani 1 1 d . . . . .
N5 N 0.18253(11) 0.4686(2) 0.43317(12) 0.0288(6) Uani 1 1 d . . . . .
N6 N 0.30720(12) 0.3725(3) 0.30391(12) 0.0333(6) Uani 1 1 d . . . . .
N8 N 0.17721(13) 0.3528(3) 0.29970(13) 0.0359(7) Uani 1 1 d . . . . .
N7 N 0.24094(12) 0.1895(3) 0.39526(13) 0.0342(6) Uani 1 1 d . . . . .
C1 C 0.32159(13) 0.5464(3) 0.43276(13) 0.0275(7) Uani 1 1 d . . . . .
N3 N 0.45729(12) 0.5780(3) 0.55087(14) 0.0427(8) Uani 1 1 d . . . . .
C11 C 0.17062(13) 0.5844(3) 0.41551(15) 0.0302(7) Uani 1 1 d . . . . .
C12 C 0.13671(16) 0.6580(3) 0.45170(18) 0.0404(8) Uani 1 1 d . . . . .
H12 H 0.128854 0.739226 0.438349 0.048 Uiso 1 1 calc R U . . .
C2 C 0.38030(13) 0.4749(3) 0.50065(14) 0.0293(7) Uani 1 1 d . . . . .
C3 C 0.42815(14) 0.4748(4) 0.54658(15) 0.0378(8) Uani 1 1 d . . . . .
C22 C 0.14282(15) 0.3460(3) 0.26101(16) 0.0376(9) Uani 1 1 d . . . . .
C21 C 0.23770(14) 0.0864(3) 0.39945(15) 0.0315(7) Uani 1 1 d . . . . .
C16 C 0.31493(15) 0.4780(4) 0.27190(14) 0.0376(8) Uani 1 1 d . . . . .
C15 C 0.16058(15) 0.4240(4) 0.48730(15) 0.0372(8) Uani 1 1 d . . . . .
H15 H 0.168718 0.342489 0.499768 0.045 Uiso 1 1 calc R U . . .
C9 C 0.19504(14) 0.6267(3) 0.35290(14) 0.0303(7) Uani 1 1 d . . . . .
H9A H 0.171016 0.600350 0.315725 0.036 Uiso 1 1 calc R U . . .
H9B H 0.197236 0.716745 0.352386 0.036 Uiso 1 1 calc R U . . .
C10 C 0.27018(15) 0.5727(4) 0.27876(15) 0.0375(8) Uani 1 1 d . . . . .
H10A H 0.284790 0.653933 0.267168 0.045 Uiso 1 1 calc R U . . .
H10B H 0.238448 0.553727 0.248889 0.045 Uiso 1 1 calc R U . . .
C20 C 0.34544(15) 0.2839(4) 0.29954(17) 0.0423(9) Uani 1 1 d . . . . .
H20 H 0.340173 0.210151 0.322698 0.051 Uiso 1 1 calc R U . . .
C7 C 0.50219(16) 0.5762(5) 0.59112(19) 0.0548(11) Uani 1 1 d . . . . .
H7 H 0.523844 0.648257 0.595117 0.066 Uiso 1 1 calc R U . . .
C14 C 0.12639(17) 0.4933(4) 0.52559(18) 0.0475(10) Uani 1 1 d . . . . .
H14 H 0.111387 0.459609 0.563795 0.057 Uiso 1 1 calc R U . . .
C8 C 0.29189(14) 0.6371(3) 0.39061(15) 0.0317(7) Uani 1 1 d . . . . .
H8A H 0.272307 0.696531 0.417968 0.038 Uiso 1 1 calc R U . . .
H8B H 0.319010 0.682156 0.364485 0.038 Uiso 1 1 calc R U . . .
C13 C 0.11431(18) 0.6114(4) 0.5079(2) 0.0505(10) Uani 1 1 d . . . . .
H13 H 0.090992 0.660351 0.533686 0.061 Uiso 1 1 calc R U . . .
C19 C 0.39225(17) 0.2963(5) 0.2625(2) 0.0555(12) Uani 1 1 d . . . . .
H19 H 0.418649 0.232218 0.260055 0.067 Uiso 1 1 calc R U . . .
C17 C 0.36067(17) 0.4971(5) 0.23390(18) 0.0514(11) Uani 1 1 d . . . . .
H17 H 0.365391 0.571913 0.211542 0.062 Uiso 1 1 calc R U . . .
C6 C 0.51844(19) 0.4768(6) 0.6265(2) 0.0679(16) Uani 1 1 d . . . . .
H6 H 0.551066 0.479541 0.653452 0.081 Uiso 1 1 calc R U . . .
B1 B 0.23182(19) -0.0576(4) 0.40321(18) 0.0369(9) Uani 1 1 d . . . . .
H1A H 0.184073 -0.084921 0.398311 0.055 Uiso 1 1 calc R U . . .
H1B H 0.250474 -0.092793 0.453933 0.055 Uiso 1 1 calc R U . . .
H1C H 0.256528 -0.103047 0.360192 0.055 Uiso 1 1 calc R U . . .
C18 C 0.39954(18) 0.4039(5) 0.2293(2) 0.0599(14) Uani 1 1 d . . . . .
H18 H 0.431115 0.414410 0.203191 0.072 Uiso 1 1 calc R U . . .
C4 C 0.4398(2) 0.3712(5) 0.5823(2) 0.0608(12) Uani 1 1 d . . . . .
H4 H 0.416630 0.301308 0.579630 0.073 Uiso 1 1 calc R U . . .
C5 C 0.4874(2) 0.3740(6) 0.6227(3) 0.0809(18) Uani 1 1 d . . . . .
H5 H 0.497882 0.304134 0.647380 0.097 Uiso 1 1 calc R U . . .
B2 B 0.0943(2) 0.3358(7) 0.2075(2) 0.0720(19) Uani 1 1 d . . . . .
H2A H 0.053323 0.299100 0.231997 0.108 Uiso 1 1 calc R U . . .
H2B H 0.107667 0.267031 0.166100 0.108 Uiso 1 1 calc R U . . .
H2C H 0.085470 0.433514 0.184424 0.108 Uiso 1 1 calc R U . . .
C24 C 0.5312(3) -0.0399(9) 0.3730(5) 0.137(4) Uani 1 1 d . . . . .
H24A H 0.502689 -0.099000 0.359334 0.205 Uiso 1 1 calc R U . . .
H24B H 0.534825 -0.039377 0.420510 0.205 Uiso 1 1 calc R U . . .
H24C H 0.566799 -0.062710 0.354563 0.205 Uiso 1 1 calc R U . . .
C23 C 0.5173(4) 0.0656(8) 0.3530(5) 0.124(3) Uani 1 1 d . . . . .
N9 N 0.5048(6) 0.1558(10) 0.3348(9) 0.264(8) Uani 1 1 d . . . . .

loop_
_atom_site_aniso_label
_atom_site_aniso_U_11
_atom_site_aniso_U_22
_atom_site_aniso_U_33
_atom_site_aniso_U_23
_atom_site_aniso_U_13
_atom_site_aniso_U_12
Fe1 0.0312(2) 0.0172(2) 0.0268(2) -0.00071(17) -0.00603(15) 0.00032(19)
O1 0.0295(11) 0.0261(12) 0.0310(10) -0.0024(9) -0.0058(8) -0.0020(10)
N1 0.0338(14) 0.0217(14) 0.0278(11) 0.0001(10) -0.0064(10) 0.0023(12)
N2 0.0332(13) 0.0264(15) 0.0293(12) 0.0016(10) -0.0059(10) 0.0042(12)
N4 0.0354(14) 0.0209(14) 0.0276(11) 0.0043(10) -0.0075(10) -0.0035(12)
N5 0.0340(14) 0.0225(14) 0.0294(12) -0.0003(10) -0.0068(10) -0.0011(12)
N6 0.0357(14) 0.0349(15) 0.0291(12) -0.0067(12) -0.0039(10) -0.0003(14)
N8 0.0412(15) 0.0281(18) 0.0377(14) -0.0057(11) -0.0099(12) 0.0016(12)
N7 0.0436(16) 0.0236(15) 0.0350(13) -0.0013(11) -0.0070(11) -0.0003(13)
C1 0.0315(15) 0.0233(17) 0.0272(13) -0.0028(11) -0.0054(11) 0.0001(13)
N3 0.0307(14) 0.055(2) 0.0424(15) -0.0137(14) -0.0032(12) 0.0003(15)
C11 0.0346(16) 0.0216(16) 0.0339(14) -0.0015(12) -0.0093(12) -0.0017(14)
C12 0.0426(19) 0.028(2) 0.0504(19) -0.0061(15) -0.0036(16) 0.0059(16)
C2 0.0314(16) 0.0290(18) 0.0273(13) -0.0025(12) -0.0014(12) 0.0054(14)
C3 0.0335(17) 0.046(2) 0.0331(15) -0.0062(14) -0.0058(13) 0.0069(17)
C22 0.0354(17) 0.041(2) 0.0363(16) -0.0066(14) -0.0023(14) 0.0088(16)
C21 0.0380(17) 0.0280(18) 0.0284(14) 0.0000(12) -0.0022(12) -0.0002(15)
C16 0.0400(18) 0.048(2) 0.0251(14) -0.0018(13) -0.0042(13) -0.0092(17)
C15 0.0437(19) 0.0332(19) 0.0345(16) 0.0047(14) -0.0042(14) -0.0023(17)
C9 0.0387(17) 0.0198(16) 0.0319(14) 0.0021(12) -0.0098(12) 0.0007(14)
C10 0.0473(19) 0.038(2) 0.0272(14) 0.0077(13) -0.0040(13) -0.0061(17)
C20 0.0408(19) 0.047(2) 0.0392(17) -0.0136(16) -0.0047(14) 0.0043(18)
C7 0.0347(19) 0.079(3) 0.051(2) -0.024(2) -0.0059(16) -0.002(2)
C14 0.052(2) 0.051(3) 0.0394(18) -0.0005(17) 0.0073(16) -0.003(2)
C8 0.0404(17) 0.0182(17) 0.0358(15) 0.0034(12) -0.0101(13) -0.0047(14)
C13 0.051(2) 0.048(3) 0.054(2) -0.0159(19) 0.0101(17) 0.005(2)
C19 0.038(2) 0.079(4) 0.050(2) -0.025(2) -0.0019(17) 0.004(2)
C17 0.047(2) 0.071(3) 0.0370(18) -0.0021(18) 0.0046(16) -0.014(2)
C6 0.044(2) 0.104(5) 0.054(2) -0.022(3) -0.0224(19) 0.019(3)
B1 0.056(2) 0.0189(19) 0.0352(17) 0.0022(14) -0.0006(16) -0.0009(18)
C18 0.042(2) 0.094(4) 0.044(2) -0.016(2) 0.0088(17) -0.012(3)
C4 0.064(3) 0.055(3) 0.062(2) 0.009(2) -0.029(2) 0.003(2)
C5 0.083(4) 0.084(4) 0.073(3) 0.002(3) -0.046(3) 0.019(3)
B2 0.040(2) 0.128(6) 0.048(2) -0.021(3) -0.016(2) 0.015(3)
C24 0.080(5) 0.125(8) 0.201(9) -0.039(7) -0.064(5) 0.005(5)
C23 0.117(6) 0.055(4) 0.195(9) 0.019(5) -0.081(6) -0.017(4)
N9 0.250(14) 0.116(8) 0.41(2) -0.046(10) -0.179(14) 0.045(8)

loop_
_atom_type_symbol
_atom_type_description
_atom_type_scat_dispersion_real
_atom_type_scat_dispersion_imag
_atom_type_scat_source
C C 0.0033 0.0016 'International Tables Vol C Tables 4.2.6.8 and 6.1.1.4'
H H 0.0000 0.0000 'International Tables Vol C Tables 4.2.6.8 and 6.1.1.4'
B B 0.0013 0.0007 'International Tables Vol C Tables 4.2.6.8 and 6.1.1.4'
Fe Fe 0.3463 0.8444 'International Tables Vol C Tables 4.2.6.8 and 6.1.1.4'
N N 0.0061 0.0033 'International Tables Vol C Tables 4.2.6.8 and 6.1.1.4'
O O 0.0106 0.0060 'International Tables Vol C Tables 4.2.6.8 and 6.1.1.4'

loop_
_geom_angle_atom_site_label_1
_geom_angle_atom_site_label_2
_geom_angle_atom_site_label_3
_geom_angle
_geom_angle_site_symmetry_1
_geom_angle_site_symmetry_3
_geom_angle_publ_flag
N1 Fe1 N4 76.97(9) . . ?
N5 Fe1 N1 89.69(9) . . ?
N5 Fe1 N4 75.47(10) . . ?
N5 Fe1 N6 151.52(11) . . ?
N6 Fe1 N1 81.54(10) . . ?
N6 Fe1 N4 76.16(11) . . ?
N8 Fe1 N1 167.70(11) . . ?
N8 Fe1 N4 90.95(10) . . ?
N8 Fe1 N5 89.53(10) . . ?
N8 Fe1 N6 93.41(11) . . ?
N7 Fe1 N1 99.10(10) . . ?
N7 Fe1 N4 173.42(11) . . ?
N7 Fe1 N5 110.01(11) . . ?
N7 Fe1 N6 98.16(12) . . ?
N7 Fe1 N8 92.70(11) . . ?
C1 O1 C2 102.2(2) . . ?
N2 N1 Fe1 139.8(2) . . ?
C1 N1 Fe1 112.76(18) . . ?
C1 N1 N2 107.1(2) . . ?
C2 N2 N1 104.8(3) . . ?
C9 N4 Fe1 104.36(19) . . ?
C9 N4 C10 112.7(2) . . ?
C10 N4 Fe1 104.7(2) . . ?
C8 N4 Fe1 112.42(17) . . ?
C8 N4 C9 110.9(3) . . ?
C8 N4 C10 111.4(3) . . ?
C11 N5 Fe1 115.9(2) . . ?
C15 N5 Fe1 125.2(2) . . ?
C15 N5 C11 118.8(3) . . ?
C16 N6 Fe1 115.5(2) . . ?
C20 N6 Fe1 124.5(3) . . ?
C20 N6 C16 119.0(3) . . ?
C22 N8 Fe1 177.5(3) . . ?
C21 N7 Fe1 170.9(2) . . ?
O1 C1 C8 120.1(3) . . ?
N1 C1 O1 112.8(3) . . ?
N1 C1 C8 127.1(3) . . ?
C3 N3 C7 116.2(4) . . ?
N5 C11 C12 122.0(3) . . ?
N5 C11 C9 115.8(3) . . ?
C12 C11 C9 122.2(3) . . ?
C11 C12 H12 120.5 . . ?
C11 C12 C13 118.9(4) . . ?
C13 C12 H12 120.5 . . ?
O1 C2 C3 119.0(3) . . ?
N2 C2 O1 113.1(3) . . ?
N2 C2 C3 127.9(3) . . ?
N3 C3 C2 116.3(3) . . ?
N3 C3 C4 124.4(3) . . ?
C4 C3 C2 119.2(4) . . ?
N8 C22 B2 179.3(5) . . ?
N7 C21 B1 178.1(3) . . ?
N6 C16 C10 116.0(3) . . ?
N6 C16 C17 121.9(4) . . ?
C17 C16 C10 122.1(4) . . ?
N5 C15 H15 119.0 . . ?
N5 C15 C14 121.9(4) . . ?
C14 C15 H15 119.0 . . ?
N4 C9 C11 109.4(2) . . ?
N4 C9 H9A 109.8 . . ?
N4 C9 H9B 109.8 . . ?
C11 C9 H9A 109.8 . . ?
C11 C9 H9B 109.8 . . ?
H9A C9 H9B 108.3 . . ?
N4 C10 C16 109.5(3) . . ?
N4 C10 H10A 109.8 . . ?
N4 C10 H10B 109.8 . . ?
C16 C10 H10A 109.8 . . ?
C16 C10 H10B 109.8 . . ?
H10A C10 H10B 108.2 . . ?
N6 C20 H20 118.8 . . ?
N6 C20 C19 122.4(4) . . ?
C19 C20 H20 118.8 . . ?
N3 C7 H7 118.1 . . ?
N3 C7 C6 123.8(5) . . ?
C6 C7 H7 118.1 . . ?
C15 C14 H14 120.3 . . ?
C13 C14 C15 119.5(4) . . ?
C13 C14 H14 120.3 . . ?
N4 C8 C1 109.9(3) . . ?
N4 C8 H8A 109.7 . . ?
N4 C8 H8B 109.7 . . ?
C1 C8 H8A 109.7 . . ?
C1 C8 H8B 109.7 . . ?
H8A C8 H8B 108.2 . . ?
C12 C13 H13 120.5 . . ?
C14 C13 C12 118.9(4) . . ?
C14 C13 H13 120.5 . . ?
C20 C19 H19 120.9 . . ?
C18 C19 C20 118.3(4) . . ?
C18 C19 H19 120.9 . . ?
C16 C17 H17 120.8 . . ?
C16 C17 C18 118.4(4) . . ?
C18 C17 H17 120.8 . . ?
C7 C6 H6 120.5 . . ?
C5 C6 C7 119.0(4) . . ?
C5 C6 H6 120.5 . . ?
C21 B1 H1A 109.5 . . ?
C21 B1 H1B 109.5 . . ?
C21 B1 H1C 109.5 . . ?
H1A B1 H1B 109.5 . . ?
H1A B1 H1C 109.5 . . ?
H1B B1 H1C 109.5 . . ?
C19 C18 C17 120.0(4) . . ?
C19 C18 H18 120.0 . . ?
C17 C18 H18 120.0 . . ?
C3 C4 H4 121.6 . . ?
C3 C4 C5 116.9(5) . . ?
C5 C4 H4 121.6 . . ?
C6 C5 C4 119.7(5) . . ?
C6 C5 H5 120.2 . . ?
C4 C5 H5 120.2 . . ?
C22 B2 H2A 109.5 . . ?
C22 B2 H2B 109.5 . . ?
C22 B2 H2C 109.5 . . ?
H2A B2 H2B 109.5 . . ?
H2A B2 H2C 109.5 . . ?
H2B B2 H2C 109.5 . . ?
H24A C24 H24B 109.5 . . ?
H24A C24 H24C 109.5 . . ?
H24B C24 H24C 109.5 . . ?
C23 C24 H24A 109.5 . . ?
C23 C24 H24B 109.5 . . ?
C23 C24 H24C 109.5 . . ?
N9 C23 C24 178.7(12) . . ?

loop_
_geom_bond_atom_site_label_1
_geom_bond_atom_site_label_2
_geom_bond_distance
_geom_bond_site_symmetry_2
_geom_bond_publ_flag
Fe1 N1 2.217(2) . ?
Fe1 N4 2.281(3) . ?
Fe1 N5 2.163(3) . ?
Fe1 N6 2.173(3) . ?
Fe1 N8 2.137(3) . ?
Fe1 N7 2.071(3) . ?
O1 C1 1.349(3) . ?
O1 C2 1.366(4) . ?
N1 N2 1.404(3) . ?
N1 C1 1.280(4) . ?
N2 C2 1.292(4) . ?
N4 C9 1.482(4) . ?
N4 C10 1.487(4) . ?
N4 C8 1.481(4) . ?
N5 C11 1.351(4) . ?
N5 C15 1.339(4) . ?
N6 C16 1.347(5) . ?
N6 C20 1.344(5) . ?
N8 C22 1.136(4) . ?
N7 C21 1.138(4) . ?
C1 C8 1.490(4) . ?
N3 C3 1.334(5) . ?
N3 C7 1.344(5) . ?
C11 C12 1.382(5) . ?
C11 C9 1.505(5) . ?
C12 H12 0.9500 . ?
C12 C13 1.387(6) . ?
C2 C3 1.471(4) . ?
C3 C4 1.379(6) . ?
C22 B2 1.588(5) . ?
C21 B1 1.589(5) . ?
C16 C10 1.507(5) . ?
C16 C17 1.385(5) . ?
C15 H15 0.9500 . ?
C15 C14 1.383(6) . ?
C9 H9A 0.9900 . ?
C9 H9B 0.9900 . ?
C10 H10A 0.9900 . ?
C10 H10B 0.9900 . ?
C20 H20 0.9500 . ?
C20 C19 1.385(6) . ?
C7 H7 0.9500 . ?
C7 C6 1.363(7) . ?
C14 H14 0.9500 . ?
C14 C13 1.376(6) . ?
C8 H8A 0.9900 . ?
C8 H8B 0.9900 . ?
C13 H13 0.9500 . ?
C19 H19 0.9500 . ?
C19 C18 1.378(7) . ?
C17 H17 0.9500 . ?
C17 C18 1.392(7) . ?
C6 H6 0.9500 . ?
C6 C5 1.354(8) . ?
B1 H1A 1.1901 . ?
B1 H1B 1.1901 . ?
B1 H1C 1.1901 . ?
C18 H18 0.9500 . ?
C4 H4 0.9500 . ?
C4 C5 1.397(6) . ?
C5 H5 0.9500 . ?
B2 H2A 1.1901 . ?
B2 H2B 1.1901 . ?
B2 H2C 1.1901 . ?
C24 H24A 0.9800 . ?
C24 H24B 0.9800 . ?
C24 H24C 0.9800 . ?
C24 C23 1.270(11) . ?
C23 N9 1.098(12) . ?

loop_
_geom_torsion_atom_site_label_1
_geom_torsion_atom_site_label_2
_geom_torsion_atom_site_label_3
_geom_torsion_atom_site_label_4
_geom_torsion
_geom_torsion_site_symmetry_1
_geom_torsion_site_symmetry_2
_geom_torsion_site_symmetry_3
_geom_torsion_site_symmetry_4
_geom_torsion_publ_flag
Fe1 N1 N2 C2 174.4(3) . . . . ?
Fe1 N1 C1 O1 -175.75(19) . . . . ?
Fe1 N1 C1 C8 4.6(4) . . . . ?
Fe1 N4 C9 C11 46.3(3) . . . . ?
Fe1 N4 C10 C16 -45.2(3) . . . . ?
Fe1 N4 C8 C1 9.5(3) . . . . ?
Fe1 N5 C11 C12 -176.0(2) . . . . ?
Fe1 N5 C11 C9 6.0(3) . . . . ?
Fe1 N5 C15 C14 175.5(3) . . . . ?
Fe1 N6 C16 C10 -11.4(3) . . . . ?
Fe1 N6 C16 C17 169.9(3) . . . . ?
Fe1 N6 C20 C19 -168.8(3) . . . . ?
O1 C1 C8 N4 170.4(3) . . . . ?
O1 C2 C3 N3 -5.2(4) . . . . ?
O1 C2 C3 C4 174.2(4) . . . . ?
N1 N2 C2 O1 -1.5(3) . . . . ?
N1 N2 C2 C3 179.8(3) . . . . ?
N1 C1 C8 N4 -10.0(5) . . . . ?
N2 N1 C1 O1 -0.5(4) . . . . ?
N2 N1 C1 C8 179.9(3) . . . . ?
N2 C2 C3 N3 173.4(3) . . . . ?
N2 C2 C3 C4 -7.2(6) . . . . ?
N5 C11 C12 C13 0.1(5) . . . . ?
N5 C11 C9 N4 -37.2(4) . . . . ?
N5 C15 C14 C13 0.1(6) . . . . ?
N6 C16 C10 N4 40.0(4) . . . . ?
N6 C16 C17 C18 -0.2(5) . . . . ?
N6 C20 C19 C18 0.2(5) . . . . ?
C1 O1 C2 N2 1.2(3) . . . . ?
C1 O1 C2 C3 -180.0(3) . . . . ?
C1 N1 N2 C2 1.2(3) . . . . ?
N3 C3 C4 C5 -3.8(7) . . . . ?
N3 C7 C6 C5 -1.6(7) . . . . ?
C11 N5 C15 C14 -0.3(5) . . . . ?
C11 C12 C13 C14 -0.3(6) . . . . ?
C12 C11 C9 N4 144.7(3) . . . . ?
C2 O1 C1 N1 -0.4(3) . . . . ?
C2 O1 C1 C8 179.3(3) . . . . ?
C2 C3 C4 C5 176.8(4) . . . . ?
C3 N3 C7 C6 -0.2(6) . . . . ?
C3 C4 C5 C6 1.9(8) . . . . ?
C16 N6 C20 C19 -1.0(5) . . . . ?
C16 C17 C18 C19 -0.6(6) . . . . ?
C15 N5 C11 C12 0.2(4) . . . . ?
C15 N5 C11 C9 -177.8(3) . . . . ?
C15 C14 C13 C12 0.2(6) . . . . ?
C9 N4 C10 C16 -158.0(3) . . . . ?
C9 N4 C8 C1 126.0(3) . . . . ?
C9 C11 C12 C13 178.0(3) . . . . ?
C10 N4 C9 C11 159.3(3) . . . . ?
C10 N4 C8 C1 -107.6(3) . . . . ?
C10 C16 C17 C18 -178.8(3) . . . . ?
C20 N6 C16 C10 179.7(3) . . . . ?
C20 N6 C16 C17 1.0(4) . . . . ?
C20 C19 C18 C17 0.6(6) . . . . ?
C7 N3 C3 C2 -177.6(3) . . . . ?
C7 N3 C3 C4 3.0(6) . . . . ?
C7 C6 C5 C4 0.6(8) . . . . ?
C8 N4 C9 C11 -75.0(3) . . . . ?
C8 N4 C10 C16 76.6(3) . . . . ?
C17 C16 C10 N4 -141.3(3) . . . . ?

loop_
_twin_individual_id
_twin_individual_mass_fraction_refined
1 0.4677(15)
2 0.5323(15)
